data_4135081
loop_
_publ_author_name
'Levesque, Alexandre'
'Maris, Thierry'
'Wuest, James D.'

_publ_section_title
;
 ROY Reclaims Its Crown: New Ways to Increase Polymorphic Diversity.
;
_journal_name_full 'Journal of the American Chemical Society'
_journal_paper_doi 10.1021/jacs.0c04434
_journal_year 2020
_chemical_formula_moiety 'C12 H9 N3 O2.15 S0.85'
_chemical_formula_sum 'C12 H9 N3 O2.15 S0.85'
_chemical_formula_weight 256.91
_space_group_crystal_system monoclinic
_space_group_IT_number 14
_space_group_name_Hall '-P 2ybc'
_space_group_name_H-M_alt 'P 1 21/c 1'
_atom_sites_solution_hydrogens mixed
_atom_sites_solution_primary dual
_audit_creation_date 2019-09-25
_audit_creation_method
;
Olex2 1.2
(compiled 2018.05.29 svn.r3508 for OlexSys, GUI svn.r5506)
;
_cell_angle_alpha 90
_cell_angle_beta 92.736(3)
_cell_angle_gamma 90
_cell_formula_units_Z 4
_cell_length_a 3.8643(3)
_cell_length_b 18.7063(11)
_cell_length_c 16.2605(10)
_cell_measurement_reflns_used 8853
_cell_measurement_temperature 150
_cell_measurement_theta_max 54.903
_cell_measurement_theta_min 3.136
_cell_volume 1174.08(14)
_computing_cell_refinement
;
SAINT (2013) V8.37A; Integration Software for Single Crystal Data.
Bruker AXS Inc., Madison, WI 53719-1173.
;
_computing_data_collection
;
APEX 2 (2013) Bruker AXS Inc., Madison, WI 53719-1173.
;
_computing_data_reduction
;
SAINT (2013) V8.37A; Integration Software for Single Crystal Data.
Bruker AXS Inc., Madison, WI 53719-1173.
;
_computing_molecular_graphics 'Olex2 (Dolomanov et al., 2009)'
_computing_publication_material 'Olex2 (Dolomanov et al., 2009)'
_computing_structure_refinement 'XL (Sheldrick, 2008)'
_computing_structure_solution 'XT (Sheldrick, 2015)'
_diffrn_ambient_temperature 150
_diffrn_detector 'CMOS Area detector'
_diffrn_detector_area_resol_mean 10.24
_diffrn_detector_type 'Bruker Photon 100 CMOS Detector'
_diffrn_measured_fraction_theta_full 1.000
_diffrn_measured_fraction_theta_max 0.998
_diffrn_measurement_device 'k-geometry diffractometer'
_diffrn_measurement_device_type 'Bruker Venture Metaljet'
_diffrn_measurement_method '\w and \f scans'
_diffrn_radiation_collimation 'Focusing mirrors'
_diffrn_radiation_monochromator 'Helios MX Mirror Optics'
_diffrn_radiation_probe x-ray
_diffrn_radiation_type GaK\a
_diffrn_radiation_wavelength 1.34139
_diffrn_reflns_av_R_equivalents 0.0631
_diffrn_reflns_av_unetI/netI 0.0359
_diffrn_reflns_Laue_measured_fraction_full 1.000
_diffrn_reflns_Laue_measured_fraction_max 0.998
_diffrn_reflns_limit_h_max 4
_diffrn_reflns_limit_h_min -4
_diffrn_reflns_limit_k_max 22
_diffrn_reflns_limit_k_min -22
_diffrn_reflns_limit_l_max 19
_diffrn_reflns_limit_l_min -19
_diffrn_reflns_number 16472
_diffrn_reflns_point_group_measured_fraction_full 1.000
_diffrn_reflns_point_group_measured_fraction_max 0.998
_diffrn_reflns_theta_full 53.594
_diffrn_reflns_theta_max 55.015
_diffrn_reflns_theta_min 3.135
_diffrn_source 'Metal Jet'
_diffrn_source_target Ga
_diffrn_source_type 'Gallium Liquid Metal Jet Source'
_exptl_absorpt_coefficient_mu 1.446
_exptl_absorpt_correction_T_max 0.7508
_exptl_absorpt_correction_T_min 0.4974
_exptl_absorpt_correction_type multi-scan
_exptl_absorpt_process_details
'SADABS-2016/2 (Bruker,2016/2) was used for absorption correction. wR2(int) was 0.1780 before and 0.0899 after correction. The Ratio of minimum to maximum transmission is 0.6625. The \l/2 correction factor is Not present.'
_exptl_crystal_colour 'clear light orange'
_exptl_crystal_colour_lustre clear
_exptl_crystal_colour_modifier light
_exptl_crystal_colour_primary orange
_exptl_crystal_density_diffrn 1.453
_exptl_crystal_description needle
_exptl_crystal_F_000 531
_exptl_crystal_recrystallization_method 'crystallized from EtOH/Hexane'
_exptl_crystal_size_max 0.23
_exptl_crystal_size_mid 0.07
_exptl_crystal_size_min 0.06
_refine_diff_density_max 0.351
_refine_diff_density_min -0.504
_refine_diff_density_rms 0.063
_refine_ls_extinction_method none
_refine_ls_goodness_of_fit_ref 1.122
_refine_ls_hydrogen_treatment mixed
_refine_ls_matrix_type full
_refine_ls_number_parameters 172
_refine_ls_number_reflns 2240
_refine_ls_number_restraints 3
_refine_ls_restrained_S_all 1.122
_refine_ls_R_factor_all 0.0899
_refine_ls_R_factor_gt 0.0693
_refine_ls_shift/su_max 0.000
_refine_ls_shift/su_mean 0.000
_refine_ls_structure_factor_coef Fsqd
_refine_ls_weighting_details 'w=1/[\s^2^(Fo^2^)+(0.0848P)^2^+1.0543P] where P=(Fo^2^+2Fc^2^)/3'
_refine_ls_weighting_scheme calc
_refine_ls_wR_factor_gt 0.1815
_refine_ls_wR_factor_ref 0.1984
_reflns_Friedel_coverage 0.000
_reflns_number_gt 1675
_reflns_number_total 2240
_reflns_threshold_expression 'I > 2\s(I)'
_cod_data_source_file ja0c04434_si_013.cif
_cod_data_source_block Mixed_ROY_ON_85_15
_cod_depositor_comments
;
The following automatic conversions were performed:

data item '_diffrn_radiation_probe' value 'X-ray' was changed to
'x-ray' in accordance with the
/home/data/users/saulius/crontab/automatic-downloads/rss-feeds/ACS/lib/dictionaries/cif_core.dic
dictionary named 'cif_core.dic' version 2.4.2 last updated on
2011-04-26.

Automatic conversion script
Id: cif_fix_values 7556 2019-12-06 15:28:31Z antanas 
;
_cod_database_code 4135081
_shelx_shelxl_version_number 2018/3
_shelx_space_group_comment
;
The symmetry employed for this shelxl refinement is uniquely defined
by the following loop, which should always be used as a source of
symmetry information in preference to the above space-group names.
They are only intended as comments.
;
_shelx_estimated_absorpt_t_max 0.918
_shelx_estimated_absorpt_t_min 0.732
_olex2_refinement_description
;
1. Fixed Uiso
 At 1.2 times of:
  All C(H) groups
 At 1.5 times of:
  All C(H,H,H) groups
2. Restrained distances
 N1-H1
 0.84 with sigma of 0.02
 C21-O1B
 1.34 with sigma of 0.005
 O1B-C24
 1.38 with sigma of 0.005
3. Uiso/Uaniso restraints and constraints
Uanis(S1) = Uanis(O1B)
4. Others
 Sof(O1B)=1-FVAR(1)
 Sof(S1)=FVAR(1)
5.a Aromatic/amide H refined with riding coordinates:
 C13(H13), C14(H14), C15(H15), C16(H16), C23(H23)
5.b Idealised Me refined as rotating group:
 C3(H3A,H3B,H3C)
;
_olex2_date_sample_data_collection 2019-03-11
_olex2_date_sample_submission 2019-03-06
_olex2_exptl_crystal_mounting_method 'mounted on a cryoloop'
_olex2_submission_original_sample_id 'JDW-AL-CoFUROY-1:1-F:F '
_olex2_submission_special_instructions 'No special instructions were received'

loop_
_space_group_symop_operation_xyz
'x, y, z'
'-x, y+1/2, -z+1/2'
'-x, -y, -z'
'x, -y-1/2, z-1/2'

loop_
_atom_site_label
_atom_site_type_symbol
_atom_site_fract_x
_atom_site_fract_y
_atom_site_fract_z
_atom_site_U_iso_or_equiv
_atom_site_adp_type
_atom_site_occupancy
_atom_site_site_symmetry_order
_atom_site_calc_flag
_atom_site_refinement_flags_posn
_atom_site_refinement_flags_adp
_atom_site_refinement_flags_occupancy
_atom_site_disorder_assembly
_atom_site_disorder_group
S1 S 0.6695(4) 0.39903(7) 0.57056(6) 0.0627(5) Uani 0.853(6) 1 d . . P A 1
O21 O 0.9216(9) 0.31235(13) 0.86973(15) 0.0787(9) Uani 1 1 d . . . . .
O22 O 0.9961(8) 0.38435(14) 0.97214(14) 0.0763(8) Uani 1 1 d . . . . .
N1 N 0.6237(9) 0.35563(14) 0.73108(15) 0.0585(8) Uani 1 1 d D . . . .
N2 N 0.8801(9) 0.37157(15) 0.90180(16) 0.0609(8) Uani 1 1 d . . . . .
N3 N 0.1015(10) 0.19405(17) 0.7150(2) 0.0747(9) Uani 1 1 d . . . . .
C11 C 0.5705(10) 0.41785(17) 0.77423(19) 0.0539(8) Uani 1 1 d . . . . .
C12 C 0.6933(9) 0.42704(17) 0.85674(18) 0.0530(8) Uani 1 1 d . . . . .
C13 C 0.6430(10) 0.49111(18) 0.8983(2) 0.0598(9) Uani 1 1 d . . . . .
H13 H 0.730751 0.496308 0.953536 0.072 Uiso 1 1 calc R . . . .
C14 C 0.4696(11) 0.54628(18) 0.8606(2) 0.0646(10) Uani 1 1 d . . . . .
H14 H 0.435165 0.589800 0.889184 0.078 Uiso 1 1 calc R . . . .
C15 C 0.3438(10) 0.53807(18) 0.7798(2) 0.0613(9) Uani 1 1 d . . . . .
H15 H 0.222644 0.576397 0.753104 0.074 Uiso 1 1 calc R . . . .
C16 C 0.3914(10) 0.47581(17) 0.7381(2) 0.0577(9) Uani 1 1 d . . . . .
H16 H 0.300384 0.471665 0.683006 0.069 Uiso 1 1 calc R . . . .
C21 C 0.5362(10) 0.34334(17) 0.64861(19) 0.0556(9) Uani 1 1 d D . . . .
C22 C 0.3750(10) 0.28354(17) 0.6170(2) 0.0579(9) Uani 1 1 d . . . . .
C23 C 0.3665(10) 0.2826(2) 0.5296(2) 0.0627(9) Uani 1 1 d . . . . .
H23 H 0.269310 0.244789 0.497048 0.075 Uiso 1 1 calc R . . . .
C24 C 0.5109(11) 0.3410(2) 0.4980(2) 0.0692(10) Uani 1 1 d D . . . .
C2 C 0.2279(10) 0.23227(18) 0.6702(2) 0.0614(9) Uani 1 1 d . . . . .
C3 C 0.5454(15) 0.3597(3) 0.4078(3) 0.0978(15) Uani 1 1 d . . . . .
H3A H 0.447454 0.407222 0.396798 0.147 Uiso 1 1 calc GR . . . .
H3B H 0.420195 0.324263 0.373336 0.147 Uiso 1 1 calc GR . . . .
H3C H 0.790723 0.359493 0.395072 0.147 Uiso 1 1 calc GR . . . .
H1 H 0.708(10) 0.3233(17) 0.762(2) 0.079(13) Uiso 1 1 d D . . . .
O1B O 0.601(6) 0.3708(8) 0.5745(3) 0.0627(5) Uani 0.147(6) 1 d D . P A 2

loop_
_atom_site_aniso_label
_atom_site_aniso_U_11
_atom_site_aniso_U_22
_atom_site_aniso_U_33
_atom_site_aniso_U_23
_atom_site_aniso_U_13
_atom_site_aniso_U_12
S1 0.0849(10) 0.0579(9) 0.0449(6) -0.0008(4) -0.0003(5) -0.0045(6)
O21 0.128(3) 0.0551(15) 0.0512(14) -0.0032(11) -0.0106(15) 0.0142(15)
O22 0.113(2) 0.0749(17) 0.0401(13) -0.0025(11) -0.0112(13) 0.0046(15)
N1 0.096(2) 0.0446(15) 0.0343(13) -0.0004(11) -0.0046(13) 0.0008(14)
N2 0.086(2) 0.0580(17) 0.0386(14) 0.0028(12) 0.0038(13) -0.0018(15)
N3 0.092(3) 0.0571(18) 0.074(2) 0.0034(16) 0.0002(18) -0.0038(17)
C11 0.075(2) 0.0457(16) 0.0410(16) -0.0012(13) 0.0056(14) -0.0040(15)
C12 0.068(2) 0.0495(17) 0.0413(16) 0.0004(13) 0.0026(14) -0.0029(15)
C13 0.076(2) 0.0583(19) 0.0451(17) -0.0060(15) 0.0067(16) -0.0080(17)
C14 0.090(3) 0.0496(19) 0.055(2) -0.0043(15) 0.0132(18) -0.0045(17)
C15 0.080(3) 0.0498(18) 0.0549(19) 0.0064(15) 0.0106(17) 0.0012(16)
C16 0.075(2) 0.0534(18) 0.0448(17) 0.0044(14) 0.0003(15) -0.0031(16)
C21 0.072(2) 0.0524(18) 0.0422(16) -0.0017(14) -0.0001(15) 0.0029(16)
C22 0.076(2) 0.0491(17) 0.0483(17) -0.0059(14) -0.0033(16) 0.0018(16)
C23 0.077(3) 0.060(2) 0.0510(18) -0.0154(16) -0.0033(17) 0.0058(18)
C24 0.084(3) 0.069(2) 0.054(2) -0.0018(17) -0.0007(18) 0.007(2)
C2 0.076(3) 0.0480(18) 0.060(2) -0.0073(16) -0.0025(18) 0.0021(17)
C3 0.104(4) 0.127(4) 0.064(3) 0.021(3) 0.014(2) 0.015(3)
O1B 0.0849(10) 0.0579(9) 0.0449(6) -0.0008(4) -0.0003(5) -0.0045(6)

loop_
_atom_type_symbol
_atom_type_description
_atom_type_scat_dispersion_real
_atom_type_scat_dispersion_imag
_atom_type_scat_source
C C 0.0137 0.0067 'International Tables Vol C Tables 4.2.6.8 and 6.1.1.4'
H H 0.0000 0.0000 'International Tables Vol C Tables 4.2.6.8 and 6.1.1.4'
N N 0.0241 0.0134 'International Tables Vol C Tables 4.2.6.8 and 6.1.1.4'
O O 0.0389 0.0241 'International Tables Vol C Tables 4.2.6.8 and 6.1.1.4'
S S 0.2925 0.4295 'International Tables Vol C Tables 4.2.6.8 and 6.1.1.4'

loop_
_geom_angle_atom_site_label_1
_geom_angle_atom_site_label_2
_geom_angle_atom_site_label_3
_geom_angle
_geom_angle_site_symmetry_1
_geom_angle_site_symmetry_3
_geom_angle_publ_flag
C24 S1 C21 90.84(19) . . ?
C11 N1 C21 126.6(3) . . ?
C11 N1 H1 111(3) . . ?
C21 N1 H1 122(3) . . ?
O21 N2 C12 120.1(3) . . ?
O22 N2 O21 121.1(3) . . ?
O22 N2 C12 118.9(3) . . ?
N1 C11 C12 122.3(3) . . ?
N1 C11 C16 121.5(3) . . ?
C16 C11 C12 116.2(3) . . ?
C11 C12 N2 122.1(3) . . ?
C13 C12 N2 116.7(3) . . ?
C13 C12 C11 121.1(3) . . ?
C12 C13 H13 119.6 . . ?
C14 C13 C12 120.7(3) . . ?
C14 C13 H13 119.6 . . ?
C13 C14 H14 120.5 . . ?
C13 C14 C15 119.0(3) . . ?
C15 C14 H14 120.5 . . ?
C14 C15 H15 119.5 . . ?
C16 C15 C14 121.0(3) . . ?
C16 C15 H15 119.5 . . ?
C11 C16 H16 119.1 . . ?
C15 C16 C11 121.9(3) . . ?
C15 C16 H16 119.1 . . ?
N1 C21 S1 122.7(3) . . ?
C22 C21 S1 111.1(2) . . ?
C22 C21 N1 125.8(3) . . ?
O1B C21 N1 139.2(5) . . ?
O1B C21 C22 94.4(5) . . ?
C21 C22 C23 112.0(3) . . ?
C21 C22 C2 120.6(3) . . ?
C23 C22 C2 127.4(3) . . ?
C22 C23 H23 123.7 . . ?
C24 C23 C22 112.5(3) . . ?
C24 C23 H23 123.7 . . ?
C23 C24 S1 113.5(3) . . ?
C23 C24 C3 127.9(4) . . ?
C23 C24 O1B 94.3(5) . . ?
C3 C24 S1 118.6(4) . . ?
O1B C24 C3 137.8(5) . . ?
N3 C2 C22 176.4(4) . . ?
C24 C3 H3A 109.5 . . ?
C24 C3 H3B 109.5 . . ?
C24 C3 H3C 109.5 . . ?
H3A C3 H3B 109.5 . . ?
H3A C3 H3C 109.5 . . ?
H3B C3 H3C 109.5 . . ?
C21 O1B C24 126.8(7) . . ?

loop_
_geom_bond_atom_site_label_1
_geom_bond_atom_site_label_2
_geom_bond_distance
_geom_bond_site_symmetry_2
_geom_bond_publ_flag
S1 C21 1.739(3) . ?
S1 C24 1.696(4) . ?
O21 N2 1.238(4) . ?
O22 N2 1.232(4) . ?
N1 C11 1.379(4) . ?
N1 C21 1.386(4) . ?
N1 H1 0.842(19) . ?
N2 C12 1.444(4) . ?
N3 C2 1.147(5) . ?
C11 C12 1.412(4) . ?
C11 C16 1.400(5) . ?
C12 C13 1.394(5) . ?
C13 H13 0.9500 . ?
C13 C14 1.360(5) . ?
C14 H14 0.9500 . ?
C14 C15 1.387(5) . ?
C15 H15 0.9500 . ?
C15 C16 1.365(5) . ?
C16 H16 0.9500 . ?
C21 C22 1.369(5) . ?
C21 O1B 1.344(5) . ?
C22 C23 1.420(5) . ?
C22 C2 1.428(5) . ?
C23 H23 0.9500 . ?
C23 C24 1.340(6) . ?
C24 C3 1.520(6) . ?
C24 O1B 1.392(5) . ?
C3 H3A 0.9800 . ?
C3 H3B 0.9800 . ?
C3 H3C 0.9800 . ?

loop_
_geom_hbond_atom_site_label_D
_geom_hbond_atom_site_label_H
_geom_hbond_atom_site_label_A
_geom_hbond_distance_DH
_geom_hbond_distance_HA
_geom_hbond_distance_DA
_geom_hbond_angle_DHA
_geom_hbond_site_symmetry_A
_geom_hbond_publ_flag
N1 H1 O21 0.842(19) 1.91(3) 2.611(4) 140(4) . yes

loop_
_geom_torsion_atom_site_label_1
_geom_torsion_atom_site_label_2
_geom_torsion_atom_site_label_3
_geom_torsion_atom_site_label_4
_geom_torsion
_geom_torsion_site_symmetry_1
_geom_torsion_site_symmetry_2
_geom_torsion_site_symmetry_3
_geom_torsion_site_symmetry_4
_geom_torsion_publ_flag
S1 C21 C22 C23 1.1(4) . . . . ?
S1 C21 C22 C2 -176.6(3) . . . . ?
O21 N2 C12 C11 -3.8(5) . . . . ?
O21 N2 C12 C13 177.1(3) . . . . ?
O22 N2 C12 C11 176.2(3) . . . . ?
O22 N2 C12 C13 -2.9(5) . . . . ?
N1 C11 C12 N2 -0.6(5) . . . . ?
N1 C11 C12 C13 178.5(3) . . . . ?
N1 C11 C16 C15 -178.6(3) . . . . ?
N1 C21 C22 C23 -171.5(3) . . . . ?
N1 C21 C22 C2 10.8(6) . . . . ?
N1 C21 O1B C24 170.6(9) . . . . ?
N2 C12 C13 C14 -180.0(3) . . . . ?
C11 N1 C21 S1 53.7(5) . . . . ?
C11 N1 C21 C22 -134.4(4) . . . . ?
C11 N1 C21 O1B 57.8(17) . . . . ?
C11 C12 C13 C14 0.9(6) . . . . ?
C12 C11 C16 C15 1.2(5) . . . . ?
C12 C13 C14 C15 -0.2(6) . . . . ?
C13 C14 C15 C16 0.0(6) . . . . ?
C14 C15 C16 C11 -0.6(6) . . . . ?
C16 C11 C12 N2 179.6(3) . . . . ?
C16 C11 C12 C13 -1.3(5) . . . . ?
C21 S1 C24 C23 -0.3(3) . . . . ?
C21 S1 C24 C3 179.7(4) . . . . ?
C21 N1 C11 C12 -175.0(3) . . . . ?
C21 N1 C11 C16 4.8(6) . . . . ?
C21 C22 C23 C24 -1.4(5) . . . . ?
C22 C21 O1B C24 0(2) . . . . ?
C22 C23 C24 S1 1.0(5) . . . . ?
C22 C23 C24 C3 -179.0(4) . . . . ?
C22 C23 C24 O1B 1.4(11) . . . . ?
C23 C24 O1B C21 -1(2) . . . . ?
C24 S1 C21 N1 172.4(3) . . . . ?
C24 S1 C21 C22 -0.5(3) . . . . ?
C2 C22 C23 C24 176.1(4) . . . . ?
C3 C24 O1B C21 179.2(11) . . . . ?
O1B C21 C22 C23 0.5(11) . . . . ?
O1B C21 C22 C2 -177.2(11) . . . . ?
